data_7012479
loop_
_publ_author_name
'McConnell, Ann E. C.'
'Foster, Douglas F.'
'Pogorzelec, Peter'
'Slawin, Alexandra M. Z.'
'Law, David J.'
'Cole-Hamilton, David J.'

_publ_section_title
;
 Stabilising Rh--P coordination by phosphanylalkylcyclopentadienyl
 ligands
;
_journal_issue 4
_journal_name_full 'Dalton Transactions'
_journal_page_first 510
_journal_paper_doi 10.1039/b211287f
_journal_year 2003
_chemical_formula_moiety 'C15 H26 Cl2 P Rh.[C6 H6]0.25'
_chemical_formula_sum 'C16.5 H27.5 Cl2 P Rh'
_chemical_formula_weight 430.67
_chemical_name_systematic
;
?
;
_space_group_IT_number 60
_symmetry_cell_setting orthorhombic
_symmetry_space_group_name_Hall '-P 2n 2ab'
_symmetry_space_group_name_H-M 'P b c n'
_atom_sites_solution_hydrogens geom
_atom_sites_solution_primary direct
_atom_sites_solution_secondary difmap
_audit_creation_method SHELXL-97
_cell_angle_alpha 90.00
_cell_angle_beta 90.00
_cell_angle_gamma 90.00
_cell_formula_units_Z 16
_cell_length_a 30.6515(13)
_cell_length_b 8.6919(4)
_cell_length_c 28.3619(7)
_cell_measurement_reflns_used 42
_cell_measurement_temperature 293(2)
_cell_measurement_theta_max 168
_cell_measurement_theta_min 12
_cell_volume 7556.2(5)
_computing_cell_refinement 'Bruker SMART'
_computing_data_collection 'Bruker SMART'
_computing_data_reduction 'Bruker SHELXTL'
_computing_molecular_graphics 'Bruker SHELXTL'
_computing_publication_material 'Bruker SHELXTL'
_computing_structure_refinement 'SHELXL-97 (Sheldrick, 1997)'
_computing_structure_solution 'SHELXS-97 (Sheldrick, 1990)'
_diffrn_ambient_temperature 293(2)
_diffrn_detector_area_resol_mean 0.9
_diffrn_measured_fraction_theta_full 0.986
_diffrn_measured_fraction_theta_max 0.986
_diffrn_measurement_device_type 'CCD area detector'
_diffrn_measurement_method 'phi and omega scans'
_diffrn_radiation_monochromator graphite
_diffrn_radiation_source 'fine-focus sealed tube'
_diffrn_radiation_type MoK\a
_diffrn_radiation_wavelength 0.71073
_diffrn_reflns_av_R_equivalents 0.3568
_diffrn_reflns_av_sigmaI/netI 0.2141
_diffrn_reflns_limit_h_max 34
_diffrn_reflns_limit_h_min -31
_diffrn_reflns_limit_k_max 9
_diffrn_reflns_limit_k_min -9
_diffrn_reflns_limit_l_max 31
_diffrn_reflns_limit_l_min -22
_diffrn_reflns_number 31133
_diffrn_reflns_theta_full 23.37
_diffrn_reflns_theta_max 23.37
_diffrn_reflns_theta_min 1.58
_exptl_absorpt_coefficient_mu 1.263
_exptl_absorpt_correction_T_max 1.00000
_exptl_absorpt_correction_T_min 0.329558
_exptl_absorpt_correction_type sadabs
_exptl_crystal_colour orange
_exptl_crystal_density_diffrn 1.514
_exptl_crystal_density_method 'not measured'
_exptl_crystal_description prism
_exptl_crystal_F_000 3528
_exptl_crystal_size_max .1
_exptl_crystal_size_mid .1
_exptl_crystal_size_min .03
_refine_diff_density_max 0.971
_refine_diff_density_min -0.947
_refine_diff_density_rms 0.159
_refine_ls_extinction_coef -
_refine_ls_extinction_method none
_refine_ls_goodness_of_fit_ref 0.917
_refine_ls_hydrogen_treatment mixed
_refine_ls_matrix_type full
_refine_ls_number_parameters 370
_refine_ls_number_reflns 5421
_refine_ls_number_restraints 0
_refine_ls_restrained_S_all 0.917
_refine_ls_R_factor_all 0.2058
_refine_ls_R_factor_gt 0.0766
_refine_ls_shift/su_max 0.122
_refine_ls_shift/su_mean 0.006
_refine_ls_structure_factor_coef Fsqd
_refine_ls_weighting_details 'calc w=1/[\s^2^(Fo^2^)+(0.0951P)^2^+0.0000P] where P=(Fo^2^+2Fc^2^)/3'
_refine_ls_weighting_scheme calc
_refine_ls_wR_factor_gt 0.1570
_refine_ls_wR_factor_ref 0.2125
_reflns_number_gt 2311
_reflns_number_total 5421
_reflns_threshold_expression >2sigma(I)
_cod_data_source_file b211287f.txt
_cod_data_source_block 10
_cod_depositor_comments
;
The following automatic conversions were performed:
'_symmetry_cell_setting' value 'Orthorhombic' changed to 'orthorhombic'
according to '/home/saulius/struct/CIF-dictionaries/cif_core.dic'
dictionary named 'cif_core.dic' version 2.4.1 from 2010-06-29.

Automatic conversion script
Id: cif_fix_enum 1527 2010-12-29 10:47:43Z saulius 
;
_cod_original_sg_symbol_H-M Pbcn
_cod_original_formula_sum 'C16.50 H27.50 Cl2 P Rh'
_cod_database_code 7012479

loop_
_symmetry_equiv_pos_as_xyz
'x, y, z'
'-x+1/2, -y+1/2, z+1/2'
'-x, y, -z+1/2'
'x+1/2, -y+1/2, -z'
'-x, -y, -z'
'x-1/2, y-1/2, -z-1/2'
'x, -y, z-1/2'
'-x-1/2, y-1/2, z'

loop_
_atom_site_label
_atom_site_type_symbol
_atom_site_fract_x
_atom_site_fract_y
_atom_site_fract_z
_atom_site_U_iso_or_equiv
_atom_site_adp_type
_atom_site_occupancy
_atom_site_symmetry_multiplicity
_atom_site_calc_flag
_atom_site_refinement_flags
_atom_site_disorder_assembly
_atom_site_disorder_group
Rh1 Rh 0.85593(4) 0.08142(14) 0.62535(4) 0.0312(4) Uani 1 1 d . . .
Cl1 Cl 0.92866(13) 0.0623(6) 0.59483(16) 0.0553(13) Uani 1 1 d . . .
Cl2 Cl 0.84478(16) 0.3388(5) 0.59603(16) 0.0552(13) Uani 1 1 d . . .
P1 P 0.88042(14) 0.1517(5) 0.69731(15) 0.0361(11) Uani 1 1 d . . .
C1 C 0.8346(5) 0.0932(19) 0.7358(5) 0.048(5) Uani 1 1 d . . .
H1A H 0.8444 0.0844 0.7682 0.058 Uiso 1 1 calc R . .
H1B H 0.8114 0.1686 0.7343 0.058 Uiso 1 1 calc R . .
C2 C 0.8189(5) -0.0599(19) 0.7179(6) 0.049(5) Uani 1 1 d . . .
H2A H 0.7903 -0.0805 0.7311 0.059 Uiso 1 1 calc R . .
H2B H 0.8385 -0.1396 0.7290 0.059 Uiso 1 1 calc R . .
C3 C 0.8161(5) -0.0682(17) 0.6650(5) 0.034(4) Uani 1 1 d . . .
C4 C 0.7892(5) 0.0221(17) 0.6360(5) 0.033(4) Uani 1 1 d . . .
C5 C 0.7960(6) -0.0196(19) 0.5878(6) 0.043(5) Uani 1 1 d . . .
C6 C 0.8286(5) -0.1281(19) 0.5870(6) 0.039(5) Uani 1 1 d . . .
C7 C 0.8421(5) -0.1523(16) 0.6339(5) 0.032(4) Uani 1 1 d . . .
C8 C 0.7525(6) 0.129(2) 0.6521(6) 0.062(5) Uani 1 1 d . . .
H8A H 0.7393 0.1767 0.6251 0.093 Uiso 1 1 calc R . .
H8B H 0.7643 0.2073 0.6724 0.093 Uiso 1 1 calc R . .
H8C H 0.7309 0.0709 0.6689 0.093 Uiso 1 1 calc R . .
C9 C 0.7724(5) 0.053(2) 0.5465(6) 0.063(6) Uani 1 1 d . . .
H9A H 0.7516 0.1260 0.5579 0.094 Uiso 1 1 calc R . .
H9B H 0.7576 -0.0260 0.5289 0.094 Uiso 1 1 calc R . .
H9C H 0.7932 0.1036 0.5265 0.094 Uiso 1 1 calc R . .
C10 C 0.8479(6) -0.209(2) 0.5447(6) 0.063(6) Uani 1 1 d . . .
H10A H 0.8702 -0.2789 0.5550 0.094 Uiso 1 1 calc R . .
H10B H 0.8603 -0.1342 0.5237 0.094 Uiso 1 1 calc R . .
H10C H 0.8254 -0.2651 0.5286 0.094 Uiso 1 1 calc R . .
C11 C 0.8755(5) -0.2754(18) 0.6478(6) 0.048(5) Uani 1 1 d . . .
H11A H 0.8894 -0.3144 0.6199 0.073 Uiso 1 1 calc R . .
H11B H 0.8609 -0.3579 0.6638 0.073 Uiso 1 1 calc R . .
H11C H 0.8970 -0.2309 0.6682 0.073 Uiso 1 1 calc R . .
C12 C 0.9277(5) 0.0437(19) 0.7190(6) 0.054(5) Uani 1 1 d . . .
H12A H 0.9212 -0.0653 0.7172 0.065 Uiso 1 1 calc R . .
H12B H 0.9522 0.0635 0.6983 0.065 Uiso 1 1 calc R . .
C13 C 0.9411(6) 0.081(2) 0.7687(6) 0.074(6) Uani 1 1 d . . .
H13A H 0.9659 0.0197 0.7773 0.111 Uiso 1 1 calc R . .
H13B H 0.9174 0.0597 0.7897 0.111 Uiso 1 1 calc R . .
H13C H 0.9487 0.1882 0.7708 0.111 Uiso 1 1 calc R . .
C14 C 0.8917(5) 0.3538(16) 0.7107(6) 0.043(5) Uani 1 1 d . . .
H14A H 0.8677 0.4169 0.6998 0.052 Uiso 1 1 calc R . .
H14B H 0.8942 0.3669 0.7446 0.052 Uiso 1 1 calc R . .
C15 C 0.9349(5) 0.408(2) 0.6866(7) 0.071(6) Uani 1 1 d . . .
H15A H 0.9400 0.5142 0.6940 0.107 Uiso 1 1 calc R . .
H15B H 0.9323 0.3961 0.6530 0.107 Uiso 1 1 calc R . .
H15C H 0.9588 0.3469 0.6979 0.107 Uiso 1 1 calc R . .
Rh21 Rh 0.88327(4) -0.28118(15) 0.86959(4) 0.0359(4) Uani 1 1 d . . .
Cl3 Cl 0.89363(15) -0.3132(6) 0.78621(15) 0.0549(13) Uani 1 1 d . . .
Cl4 Cl 0.83849(15) -0.0539(5) 0.85939(16) 0.0609(14) Uani 1 1 d . . .
P21 P 0.82666(14) -0.4485(6) 0.87306(18) 0.0525(13) Uani 1 1 d . . .
C21 C 0.8441(5) -0.590(2) 0.9162(7) 0.070(6) Uani 1 1 d . . .
H21A H 0.8188 -0.6282 0.9331 0.084 Uiso 1 1 calc R . .
H21B H 0.8575 -0.6761 0.9000 0.084 Uiso 1 1 calc R . .
C22 C 0.8761(6) -0.524(2) 0.9511(7) 0.068(6) Uani 1 1 d . . .
H22A H 0.8943 -0.6056 0.9635 0.081 Uiso 1 1 calc R . .
H22B H 0.8603 -0.4783 0.9772 0.081 Uiso 1 1 calc R . .
C23 C 0.9048(6) -0.402(2) 0.9284(6) 0.049(5) Uani 1 1 d . . .
C24 C 0.9049(6) -0.242(3) 0.9407(6) 0.057(6) Uani 1 1 d . . .
C25 C 0.9362(6) -0.1670(19) 0.9115(6) 0.037(4) Uani 1 1 d . . .
C26 C 0.9558(5) -0.277(2) 0.8830(5) 0.041(4) Uani 1 1 d . . .
C27 C 0.9356(5) -0.421(2) 0.8923(6) 0.045(5) Uani 1 1 d . . .
C28 C 0.8798(6) -0.164(2) 0.9777(6) 0.078(7) Uani 1 1 d . . .
H28A H 0.8611 -0.2370 0.9932 0.117 Uiso 1 1 calc R . .
H28B H 0.8623 -0.0843 0.9638 0.117 Uiso 1 1 calc R . .
H28C H 0.8994 -0.1198 1.0002 0.117 Uiso 1 1 calc R . .
C29 C 0.9467(6) 0.009(2) 0.9127(7) 0.080(7) Uani 1 1 d . . .
H29A H 0.9283 0.0584 0.9355 0.120 Uiso 1 1 calc R . .
H29B H 0.9415 0.0526 0.8821 0.120 Uiso 1 1 calc R . .
H29C H 0.9767 0.0237 0.9212 0.120 Uiso 1 1 calc R . .
C30 C 0.9917(5) -0.2485(19) 0.8476(6) 0.051(5) Uani 1 1 d . . .
H30A H 0.9994 -0.3437 0.8325 0.077 Uiso 1 1 calc R . .
H30B H 1.0168 -0.2073 0.8634 0.077 Uiso 1 1 calc R . .
H30C H 0.9818 -0.1766 0.8242 0.077 Uiso 1 1 calc R . .
C31 C 0.9488(6) -0.573(2) 0.8699(7) 0.068(6) Uani 1 1 d . . .
H31A H 0.9303 -0.6540 0.8816 0.102 Uiso 1 1 calc R . .
H31B H 0.9786 -0.5960 0.8777 0.102 Uiso 1 1 calc R . .
H31C H 0.9458 -0.5665 0.8363 0.102 Uiso 1 1 calc R . .
C32 C 0.8132(6) -0.560(2) 0.8218(6) 0.072(6) Uani 1 1 d . . .
H32A H 0.8400 -0.5981 0.8079 0.087 Uiso 1 1 calc R . .
H32B H 0.7962 -0.6485 0.8316 0.087 Uiso 1 1 calc R . .
C33 C 0.7877(7) -0.473(3) 0.7842(9) 0.117(10) Uani 1 1 d . . .
H33A H 0.7817 -0.5405 0.7582 0.176 Uiso 1 1 calc R . .
H33B H 0.8047 -0.3871 0.7733 0.176 Uiso 1 1 calc R . .
H33C H 0.7608 -0.4367 0.7973 0.176 Uiso 1 1 calc R . .
C34 C 0.7737(6) -0.381(3) 0.8947(9) 0.095(8) Uani 1 1 d . . .
H34A H 0.7626 -0.3059 0.8722 0.114 Uiso 1 1 calc R . .
H34B H 0.7537 -0.4672 0.8944 0.114 Uiso 1 1 calc R . .
C35 C 0.7719(6) -0.309(3) 0.9425(7) 0.101(9) Uani 1 1 d . . .
H35A H 0.7424 -0.2804 0.9496 0.152 Uiso 1 1 calc R . .
H35B H 0.7902 -0.2197 0.9432 0.152 Uiso 1 1 calc R . .
H35C H 0.7820 -0.3821 0.9655 0.152 Uiso 1 1 calc R . .
C41 C 0.984(2) 0.367(7) 0.5154(18) 0.133(17) Uani 1 1 d . . .
H41A H 0.9711 0.2768 0.5258 0.160 Uiso 1 1 calc R . .
C42 C 0.9698(12) 0.504(13) 0.5304(11) 0.15(2) Uani 1 1 d . . .
H42A H 0.9492 0.5026 0.5545 0.181 Uiso 1 1 calc R . .
C43 C 0.982(2) 0.641(6) 0.515(3) 0.20(3) Uani 1 1 d . . .
H43A H 0.9680 0.7322 0.5234 0.239 Uiso 1 1 calc R . .

loop_
_atom_site_aniso_label
_atom_site_aniso_U_11
_atom_site_aniso_U_22
_atom_site_aniso_U_33
_atom_site_aniso_U_23
_atom_site_aniso_U_13
_atom_site_aniso_U_12
Rh1 0.0194(7) 0.0336(7) 0.0406(7) 0.0013(7) 0.0022(7) -0.0005(6)
Cl1 0.022(2) 0.084(4) 0.060(3) 0.009(3) 0.011(2) 0.001(3)
Cl2 0.063(4) 0.041(3) 0.061(3) 0.010(2) -0.006(3) -0.003(3)
P1 0.024(2) 0.037(3) 0.047(3) 0.004(2) 0.004(2) -0.006(2)
C1 0.037(10) 0.065(13) 0.043(10) -0.011(10) 0.008(9) 0.001(10)
C2 0.028(10) 0.043(12) 0.076(13) 0.013(11) 0.015(9) -0.022(10)
C3 0.029(10) 0.028(10) 0.044(10) 0.007(9) 0.015(8) 0.000(9)
C4 0.035(10) 0.032(10) 0.031(10) 0.006(8) -0.011(8) 0.017(8)
C5 0.039(12) 0.034(11) 0.056(12) 0.004(9) -0.023(10) -0.004(9)
C6 0.032(11) 0.040(12) 0.047(11) 0.002(9) -0.002(9) -0.010(9)
C7 0.015(8) 0.031(9) 0.048(10) -0.010(9) -0.009(8) 0.005(7)
C8 0.039(12) 0.069(13) 0.079(13) 0.002(11) -0.005(11) 0.015(11)
C9 0.029(11) 0.110(17) 0.050(11) 0.022(12) -0.023(9) 0.000(11)
C10 0.058(14) 0.065(13) 0.065(12) -0.028(11) 0.010(11) 0.008(11)
C11 0.022(10) 0.048(10) 0.076(12) 0.014(10) -0.014(9) -0.004(9)
C12 0.044(12) 0.051(12) 0.067(13) 0.005(10) -0.009(10) -0.016(10)
C13 0.070(15) 0.098(17) 0.054(12) 0.010(13) -0.022(11) -0.007(13)
C14 0.054(13) 0.025(9) 0.051(11) 0.002(9) -0.005(9) 0.002(9)
C15 0.020(10) 0.092(16) 0.102(16) -0.004(13) -0.004(11) -0.026(11)
Rh21 0.0231(7) 0.0466(8) 0.0379(7) 0.0045(7) -0.0034(7) 0.0000(6)
Cl3 0.049(3) 0.070(3) 0.047(3) 0.002(3) -0.003(2) -0.001(3)
Cl4 0.045(3) 0.071(3) 0.066(3) 0.014(3) 0.008(2) 0.020(3)
P21 0.028(3) 0.075(4) 0.055(3) 0.013(3) -0.004(3) -0.007(2)
C21 0.026(11) 0.079(15) 0.105(16) 0.020(14) -0.011(11) -0.018(11)
C22 0.053(14) 0.079(15) 0.071(14) 0.036(12) -0.015(12) -0.010(12)
C23 0.035(11) 0.058(14) 0.055(12) -0.002(11) -0.008(10) -0.015(11)
C24 0.026(11) 0.11(2) 0.029(10) -0.013(12) -0.013(9) 0.013(12)
C25 0.044(12) 0.031(11) 0.035(10) -0.007(9) -0.019(9) -0.007(9)
C26 0.037(11) 0.051(11) 0.037(10) 0.005(10) 0.002(8) -0.001(10)
C27 0.032(10) 0.034(11) 0.069(12) 0.003(10) -0.007(9) -0.010(10)
C28 0.065(15) 0.13(2) 0.041(11) -0.019(12) -0.023(11) 0.009(14)
C29 0.059(15) 0.097(18) 0.085(16) -0.029(14) -0.011(12) -0.011(13)
C30 0.009(9) 0.067(13) 0.078(12) 0.019(11) 0.003(8) 0.001(9)
C31 0.057(13) 0.059(13) 0.088(14) -0.008(14) -0.015(12) 0.015(11)
C32 0.056(14) 0.100(17) 0.060(13) 0.002(13) -0.007(11) -0.043(14)
C33 0.049(15) 0.16(3) 0.14(2) -0.01(2) -0.049(16) -0.009(16)
C34 0.023(12) 0.12(2) 0.14(2) 0.034(18) -0.001(14) 0.033(13)
C35 0.059(16) 0.16(2) 0.082(16) -0.006(17) 0.030(13) 0.045(16)
C41 0.10(3) 0.17(5) 0.13(3) 0.04(3) -0.09(3) -0.08(3)
C42 0.09(3) 0.31(7) 0.057(18) -0.01(3) -0.039(17) 0.01(5)
C43 0.09(4) 0.16(4) 0.35(9) 0.04(4) -0.15(5) -0.01(3)

loop_
_atom_type_symbol
_atom_type_description
_atom_type_scat_dispersion_real
_atom_type_scat_dispersion_imag
_atom_type_scat_source
C C 0.0033 0.0016 'International Tables Vol C Tables 4.2.6.8 and 6.1.1.4'
H H 0.0000 0.0000 'International Tables Vol C Tables 4.2.6.8 and 6.1.1.4'
P P 0.1023 0.0942 'International Tables Vol C Tables 4.2.6.8 and 6.1.1.4'
Cl Cl 0.1484 0.1585 'International Tables Vol C Tables 4.2.6.8 and 6.1.1.4'
Rh Rh -1.1178 0.9187 'International Tables Vol C Tables 4.2.6.8 and 6.1.1.4'

loop_
_geom_angle_atom_site_label_1
_geom_angle_atom_site_label_2
_geom_angle_atom_site_label_3
_geom_angle
_geom_angle_site_symmetry_1
_geom_angle_site_symmetry_3
_geom_angle_publ_flag
C7 Rh1 C3 38.9(5) . . ?
C7 Rh1 C4 63.5(5) . . ?
C3 Rh1 C4 38.7(5) . . ?
C7 Rh1 P1 103.0(4) . . ?
C3 Rh1 P1 82.9(4) . . ?
C4 Rh1 P1 104.9(4) . . ?
C7 Rh1 C6 37.3(5) . . ?
C3 Rh1 C6 63.2(6) . . ?
C4 Rh1 C6 61.4(6) . . ?
P1 Rh1 C6 140.3(4) . . ?
C7 Rh1 C5 61.3(6) . . ?
C3 Rh1 C5 63.2(6) . . ?
C4 Rh1 C5 37.4(6) . . ?
P1 Rh1 C5 142.0(5) . . ?
C6 Rh1 C5 34.9(6) . . ?
C7 Rh1 Cl1 99.4(4) . . ?
C3 Rh1 Cl1 133.5(4) . . ?
C4 Rh1 Cl1 158.0(4) . . ?
P1 Rh1 Cl1 92.06(16) . . ?
C6 Rh1 Cl1 96.5(4) . . ?
C5 Rh1 Cl1 123.3(5) . . ?
C7 Rh1 Cl2 156.0(4) . . ?
C3 Rh1 Cl2 132.4(4) . . ?
C4 Rh1 Cl2 97.9(4) . . ?
P1 Rh1 Cl2 96.19(16) . . ?
C6 Rh1 Cl2 121.6(4) . . ?
C5 Rh1 Cl2 94.7(4) . . ?
Cl1 Rh1 Cl2 94.11(17) . . ?
C14 P1 C12 105.8(8) . . ?
C14 P1 C1 106.6(7) . . ?
C12 P1 C1 105.1(8) . . ?
C14 P1 Rh1 120.7(5) . . ?
C12 P1 Rh1 115.3(6) . . ?
C1 P1 Rh1 101.9(5) . . ?
C2 C1 P1 106.8(10) . . ?
C1 C2 C3 113.4(13) . . ?
C7 C3 C4 104.8(13) . . ?
C7 C3 C2 128.5(15) . . ?
C4 C3 C2 126.3(14) . . ?
C7 C3 Rh1 69.8(8) . . ?
C4 C3 Rh1 71.5(9) . . ?
C2 C3 Rh1 118.0(10) . . ?
C3 C4 C5 109.5(13) . . ?
C3 C4 C8 126.5(14) . . ?
C5 C4 C8 123.2(14) . . ?
C3 C4 Rh1 69.8(9) . . ?
C5 C4 Rh1 77.6(10) . . ?
C8 C4 Rh1 126.9(11) . . ?
C6 C5 C4 107.3(14) . . ?
C6 C5 C9 128.2(17) . . ?
C4 C5 C9 124.4(15) . . ?
C6 C5 Rh1 71.9(10) . . ?
C4 C5 Rh1 65.0(9) . . ?
C9 C5 Rh1 125.6(12) . . ?
C5 C6 C7 107.4(14) . . ?
C5 C6 C10 128.1(16) . . ?
C7 C6 C10 124.4(15) . . ?
C5 C6 Rh1 73.2(10) . . ?
C7 C6 Rh1 63.9(8) . . ?
C10 C6 Rh1 127.4(11) . . ?
C3 C7 C6 110.6(14) . . ?
C3 C7 C11 125.8(14) . . ?
C6 C7 C11 122.8(14) . . ?
C3 C7 Rh1 71.4(8) . . ?
C6 C7 Rh1 78.7(9) . . ?
C11 C7 Rh1 125.0(10) . . ?
C13 C12 P1 114.9(13) . . ?
C15 C14 P1 111.0(11) . . ?
C23 Rh21 C27 39.1(6) . . ?
C23 Rh21 C24 39.5(7) . . ?
C27 Rh21 C24 64.5(7) . . ?
C23 Rh21 C25 64.5(6) . . ?
C27 Rh21 C25 62.8(6) . . ?
C24 Rh21 C25 37.9(6) . . ?
C23 Rh21 C26 63.9(6) . . ?
C27 Rh21 C26 37.8(6) . . ?
C24 Rh21 C26 62.3(6) . . ?
C25 Rh21 C26 35.9(5) . . ?
C23 Rh21 P21 83.3(5) . . ?
C27 Rh21 P21 101.5(5) . . ?
C24 Rh21 P21 107.2(6) . . ?
C25 Rh21 P21 144.6(5) . . ?
C26 Rh21 P21 139.3(5) . . ?
C23 Rh21 Cl3 133.6(6) . . ?
C27 Rh21 Cl3 97.6(5) . . ?
C24 Rh21 Cl3 154.3(5) . . ?
C25 Rh21 Cl3 118.5(5) . . ?
C26 Rh21 Cl3 92.2(4) . . ?
P21 Rh21 Cl3 93.99(18) . . ?
C23 Rh21 Cl4 133.5(6) . . ?
C27 Rh21 Cl4 159.2(5) . . ?
C24 Rh21 Cl4 99.1(6) . . ?
C25 Rh21 Cl4 96.4(5) . . ?
C26 Rh21 Cl4 124.4(5) . . ?
P21 Rh21 Cl4 95.44(17) . . ?
Cl3 Rh21 Cl4 92.97(16) . . ?
C32 P21 C21 104.3(9) . . ?
C32 P21 C34 104.0(10) . . ?
C21 P21 C34 104.7(10) . . ?
C32 P21 Rh21 119.2(6) . . ?
C21 P21 Rh21 103.8(6) . . ?
C34 P21 Rh21 119.1(8) . . ?
C22 C21 P21 112.0(13) . . ?
C21 C22 C23 111.5(15) . . ?
C27 C23 C24 106.7(16) . . ?
C27 C23 C22 128.3(18) . . ?
C24 C23 C22 125.0(18) . . ?
C27 C23 Rh21 71.7(10) . . ?
C24 C23 Rh21 72.8(10) . . ?
C22 C23 Rh21 120.5(12) . . ?
C25 C24 C23 107.8(16) . . ?
C25 C24 C28 124(2) . . ?
C23 C24 C28 128.5(19) . . ?
C25 C24 Rh21 74.6(9) . . ?
C23 C24 Rh21 67.6(10) . . ?
C28 C24 Rh21 125.6(12) . . ?
C26 C25 C24 108.2(15) . . ?
C26 C25 C29 126.8(17) . . ?
C24 C25 C29 125.0(17) . . ?
C26 C25 Rh21 72.6(9) . . ?
C24 C25 Rh21 67.5(9) . . ?
C29 C25 Rh21 126.4(11) . . ?
C25 C26 C27 108.1(15) . . ?
C25 C26 C30 126.1(16) . . ?
C27 C26 C30 125.7(16) . . ?
C25 C26 Rh21 71.6(9) . . ?
C27 C26 Rh21 65.7(9) . . ?
C30 C26 Rh21 127.5(11) . . ?
C23 C27 C26 109.1(16) . . ?
C23 C27 C31 125.7(17) . . ?
C26 C27 C31 125.0(16) . . ?
C23 C27 Rh21 69.2(10) . . ?
C26 C27 Rh21 76.6(10) . . ?
C31 C27 Rh21 125.0(12) . . ?
C33 C32 P21 114.6(16) . . ?
C35 C34 P21 118.0(15) . . ?
C43 C41 C42 120(4) 5_766 . ?
C43 C42 C41 127(5) . . ?
C41 C43 C42 112(5) 5_766 . ?

loop_
_geom_bond_atom_site_label_1
_geom_bond_atom_site_label_2
_geom_bond_distance
_geom_bond_site_symmetry_2
_geom_bond_publ_flag
Rh1 C7 2.089(14) . ?
Rh1 C3 2.110(14) . ?
Rh1 C4 2.131(16) . ?
Rh1 P1 2.259(4) . ?
Rh1 C6 2.281(16) . ?
Rh1 C5 2.297(16) . ?
Rh1 Cl1 2.397(4) . ?
Rh1 Cl2 2.411(4) . ?
P1 C14 1.830(15) . ?
P1 C12 1.833(17) . ?
P1 C1 1.848(16) . ?
C1 C2 1.50(2) . ?
C2 C3 1.50(2) . ?
C3 C7 1.397(19) . ?
C3 C4 1.406(19) . ?
C4 C5 1.43(2) . ?
C4 C8 1.53(2) . ?
C5 C6 1.37(2) . ?
C5 C9 1.51(2) . ?
C6 C7 1.41(2) . ?
C6 C10 1.51(2) . ?
C7 C11 1.532(19) . ?
C12 C13 1.50(2) . ?
C14 C15 1.56(2) . ?
Rh21 C23 2.080(18) . ?
Rh21 C27 2.112(17) . ?
Rh21 C24 2.148(16) . ?
Rh21 C25 2.242(15) . ?
Rh21 C26 2.255(16) . ?
Rh21 P21 2.266(5) . ?
Rh21 Cl3 2.402(4) . ?
Rh21 Cl4 2.423(5) . ?
P21 C32 1.796(17) . ?
P21 C21 1.815(18) . ?
P21 C34 1.833(19) . ?
C21 C22 1.51(2) . ?
C22 C23 1.52(2) . ?
C23 C27 1.40(2) . ?
C23 C24 1.43(2) . ?
C24 C25 1.43(2) . ?
C24 C28 1.47(2) . ?
C25 C26 1.39(2) . ?
C25 C29 1.56(2) . ?
C26 C27 1.42(2) . ?
C26 C30 1.51(2) . ?
C27 C31 1.53(2) . ?
C32 C33 1.52(2) . ?
C34 C35 1.49(3) . ?
C41 C43 1.35(6) 5_766 ?
C41 C42 1.34(5) . ?
C42 C43 1.32(5) . ?
C43 C41 1.35(6) 5_766 ?

loop_
_geom_torsion_atom_site_label_1
_geom_torsion_atom_site_label_2
_geom_torsion_atom_site_label_3
_geom_torsion_atom_site_label_4
_geom_torsion
_geom_torsion_site_symmetry_1
_geom_torsion_site_symmetry_2
_geom_torsion_site_symmetry_3
_geom_torsion_site_symmetry_4
_geom_torsion_publ_flag
C7 Rh1 P1 C14 -173.4(7) . . . . ?
C3 Rh1 P1 C14 -139.9(8) . . . . ?
C4 Rh1 P1 C14 -107.8(7) . . . . ?
C6 Rh1 P1 C14 -170.7(9) . . . . ?
C5 Rh1 P1 C14 -113.6(9) . . . . ?
Cl1 Rh1 P1 C14 86.5(6) . . . . ?
Cl2 Rh1 P1 C14 -7.9(7) . . . . ?
C7 Rh1 P1 C12 57.5(7) . . . . ?
C3 Rh1 P1 C12 91.0(7) . . . . ?
C4 Rh1 P1 C12 123.2(7) . . . . ?
C6 Rh1 P1 C12 60.2(9) . . . . ?
C5 Rh1 P1 C12 117.3(9) . . . . ?
Cl1 Rh1 P1 C12 -42.6(6) . . . . ?
Cl2 Rh1 P1 C12 -137.0(6) . . . . ?
C7 Rh1 P1 C1 -55.7(7) . . . . ?
C3 Rh1 P1 C1 -22.3(7) . . . . ?
C4 Rh1 P1 C1 9.9(7) . . . . ?
C6 Rh1 P1 C1 -53.1(9) . . . . ?
C5 Rh1 P1 C1 4.0(9) . . . . ?
Cl1 Rh1 P1 C1 -155.9(6) . . . . ?
Cl2 Rh1 P1 C1 109.8(6) . . . . ?
C14 P1 C1 C2 168.1(11) . . . . ?
C12 P1 C1 C2 -80.0(13) . . . . ?
Rh1 P1 C1 C2 40.7(12) . . . . ?
P1 C1 C2 C3 -42.7(16) . . . . ?
C1 C2 C3 C7 110.0(19) . . . . ?
C1 C2 C3 C4 -62(2) . . . . ?
C1 C2 C3 Rh1 24.4(18) . . . . ?
C4 Rh1 C3 C7 114.3(13) . . . . ?
P1 Rh1 C3 C7 -121.1(9) . . . . ?
C6 Rh1 C3 C7 37.4(9) . . . . ?
C5 Rh1 C3 C7 76.7(10) . . . . ?
Cl1 Rh1 C3 C7 -34.9(11) . . . . ?
Cl2 Rh1 C3 C7 147.0(7) . . . . ?
C7 Rh1 C3 C4 -114.3(13) . . . . ?
P1 Rh1 C3 C4 124.6(8) . . . . ?
C6 Rh1 C3 C4 -76.9(9) . . . . ?
C5 Rh1 C3 C4 -37.6(9) . . . . ?
Cl1 Rh1 C3 C4 -149.2(7) . . . . ?
Cl2 Rh1 C3 C4 32.7(11) . . . . ?
C7 Rh1 C3 C2 123.7(16) . . . . ?
C4 Rh1 C3 C2 -121.9(16) . . . . ?
P1 Rh1 C3 C2 2.7(11) . . . . ?
C6 Rh1 C3 C2 161.2(14) . . . . ?
C5 Rh1 C3 C2 -159.5(14) . . . . ?
Cl1 Rh1 C3 C2 88.8(13) . . . . ?
Cl2 Rh1 C3 C2 -89.3(13) . . . . ?
C7 C3 C4 C5 5.9(18) . . . . ?
C2 C3 C4 C5 179.7(14) . . . . ?
Rh1 C3 C4 C5 68.2(12) . . . . ?
C7 C3 C4 C8 176.2(15) . . . . ?
C2 C3 C4 C8 -10(3) . . . . ?
Rh1 C3 C4 C8 -121.6(16) . . . . ?
C7 C3 C4 Rh1 -62.2(10) . . . . ?
C2 C3 C4 Rh1 111.6(15) . . . . ?
C7 Rh1 C4 C3 39.7(9) . . . . ?
P1 Rh1 C4 C3 -57.7(9) . . . . ?
C6 Rh1 C4 C3 81.9(10) . . . . ?
C5 Rh1 C4 C3 116.4(13) . . . . ?
Cl1 Rh1 C4 C3 81.5(13) . . . . ?
Cl2 Rh1 C4 C3 -156.2(8) . . . . ?
C7 Rh1 C4 C5 -76.7(9) . . . . ?
C3 Rh1 C4 C5 -116.4(13) . . . . ?
P1 Rh1 C4 C5 -174.0(8) . . . . ?
C6 Rh1 C4 C5 -34.4(8) . . . . ?
Cl1 Rh1 C4 C5 -34.9(16) . . . . ?
Cl2 Rh1 C4 C5 87.4(9) . . . . ?
C7 Rh1 C4 C8 160.9(15) . . . . ?
C3 Rh1 C4 C8 121.2(17) . . . . ?
P1 Rh1 C4 C8 63.5(13) . . . . ?
C6 Rh1 C4 C8 -156.9(15) . . . . ?
C5 Rh1 C4 C8 -122.5(17) . . . . ?
Cl1 Rh1 C4 C8 -157.4(9) . . . . ?
Cl2 Rh1 C4 C8 -35.1(13) . . . . ?
C3 C4 C5 C6 -3.4(19) . . . . ?
C8 C4 C5 C6 -174.0(15) . . . . ?
Rh1 C4 C5 C6 59.7(12) . . . . ?
C3 C4 C5 C9 179.5(15) . . . . ?
C8 C4 C5 C9 9(3) . . . . ?
Rh1 C4 C5 C9 -117.3(16) . . . . ?
C3 C4 C5 Rh1 -63.1(11) . . . . ?
C8 C4 C5 Rh1 126.3(16) . . . . ?
C7 Rh1 C5 C6 -36.9(9) . . . . ?
C3 Rh1 C5 C6 -81.0(10) . . . . ?
C4 Rh1 C5 C6 -119.8(14) . . . . ?
P1 Rh1 C5 C6 -110.5(11) . . . . ?
Cl1 Rh1 C5 C6 45.3(11) . . . . ?
Cl2 Rh1 C5 C6 143.3(9) . . . . ?
C7 Rh1 C5 C4 83.0(10) . . . . ?
C3 Rh1 C5 C4 38.9(8) . . . . ?
P1 Rh1 C5 C4 9.4(13) . . . . ?
C6 Rh1 C5 C4 119.8(14) . . . . ?
Cl1 Rh1 C5 C4 165.1(7) . . . . ?
Cl2 Rh1 C5 C4 -96.9(8) . . . . ?
C7 Rh1 C5 C9 -161.4(18) . . . . ?
C3 Rh1 C5 C9 154.5(17) . . . . ?
C4 Rh1 C5 C9 115.7(19) . . . . ?
P1 Rh1 C5 C9 125.1(13) . . . . ?
C6 Rh1 C5 C9 -124(2) . . . . ?
Cl1 Rh1 C5 C9 -79.2(16) . . . . ?
Cl2 Rh1 C5 C9 18.8(15) . . . . ?
C4 C5 C6 C7 -0.5(19) . . . . ?
C9 C5 C6 C7 176.3(16) . . . . ?
Rh1 C5 C6 C7 54.8(11) . . . . ?
C4 C5 C6 C10 180.0(16) . . . . ?
C9 C5 C6 C10 -3(3) . . . . ?
Rh1 C5 C6 C10 -124.7(18) . . . . ?
C4 C5 C6 Rh1 -55.4(11) . . . . ?
C9 C5 C6 Rh1 121.5(18) . . . . ?
C7 Rh1 C6 C5 119.7(14) . . . . ?
C3 Rh1 C6 C5 80.7(11) . . . . ?
C4 Rh1 C6 C5 36.9(10) . . . . ?
P1 Rh1 C6 C5 115.5(10) . . . . ?
Cl1 Rh1 C6 C5 -143.3(10) . . . . ?
Cl2 Rh1 C6 C5 -44.4(11) . . . . ?
C3 Rh1 C6 C7 -39.0(9) . . . . ?
C4 Rh1 C6 C7 -82.9(10) . . . . ?
P1 Rh1 C6 C7 -4.3(13) . . . . ?
C5 Rh1 C6 C7 -119.7(14) . . . . ?
Cl1 Rh1 C6 C7 96.9(9) . . . . ?
Cl2 Rh1 C6 C7 -164.1(7) . . . . ?
C7 Rh1 C6 C10 -114.8(19) . . . . ?
C3 Rh1 C6 C10 -153.7(17) . . . . ?
C4 Rh1 C6 C10 162.4(17) . . . . ?
P1 Rh1 C6 C10 -119.0(13) . . . . ?
C5 Rh1 C6 C10 126(2) . . . . ?
Cl1 Rh1 C6 C10 -17.8(15) . . . . ?
Cl2 Rh1 C6 C10 81.1(15) . . . . ?
C4 C3 C7 C6 -6.4(17) . . . . ?
C2 C3 C7 C6 -179.9(15) . . . . ?
Rh1 C3 C7 C6 -69.7(11) . . . . ?
C4 C3 C7 C11 -176.4(14) . . . . ?
C2 C3 C7 C11 10(3) . . . . ?
Rh1 C3 C7 C11 120.2(15) . . . . ?
C4 C3 C7 Rh1 63.4(10) . . . . ?
C2 C3 C7 Rh1 -110.2(16) . . . . ?
C5 C6 C7 C3 4.4(19) . . . . ?
C10 C6 C7 C3 -176.1(15) . . . . ?
Rh1 C6 C7 C3 65.0(11) . . . . ?
C5 C6 C7 C11 174.8(14) . . . . ?
C10 C6 C7 C11 -6(2) . . . . ?
Rh1 C6 C7 C11 -124.6(15) . . . . ?
C5 C6 C7 Rh1 -60.6(12) . . . . ?
C10 C6 C7 Rh1 118.9(16) . . . . ?
C4 Rh1 C7 C3 -39.6(9) . . . . ?
P1 Rh1 C7 C3 60.8(9) . . . . ?
C6 Rh1 C7 C3 -116.4(13) . . . . ?
C5 Rh1 C7 C3 -81.9(10) . . . . ?
Cl1 Rh1 C7 C3 155.1(8) . . . . ?
Cl2 Rh1 C7 C3 -81.5(14) . . . . ?
C3 Rh1 C7 C6 116.4(13) . . . . ?
C4 Rh1 C7 C6 76.9(9) . . . . ?
P1 Rh1 C7 C6 177.2(8) . . . . ?
C5 Rh1 C7 C6 34.5(9) . . . . ?
Cl1 Rh1 C7 C6 -88.5(9) . . . . ?
Cl2 Rh1 C7 C6 34.9(16) . . . . ?
C3 Rh1 C7 C11 -121.2(17) . . . . ?
C4 Rh1 C7 C11 -160.8(15) . . . . ?
P1 Rh1 C7 C11 -60.4(13) . . . . ?
C6 Rh1 C7 C11 122.4(18) . . . . ?
C5 Rh1 C7 C11 156.9(16) . . . . ?
Cl1 Rh1 C7 C11 33.9(14) . . . . ?
Cl2 Rh1 C7 C11 157.3(9) . . . . ?
C14 P1 C12 C13 49.4(15) . . . . ?
C1 P1 C12 C13 -63.2(14) . . . . ?
Rh1 P1 C12 C13 -174.6(11) . . . . ?
C12 P1 C14 C15 58.8(13) . . . . ?
C1 P1 C14 C15 170.3(12) . . . . ?
Rh1 P1 C14 C15 -74.4(13) . . . . ?
C23 Rh21 P21 C32 -125.7(10) . . . . ?
C27 Rh21 P21 C32 -90.9(9) . . . . ?
C24 Rh21 P21 C32 -157.6(10) . . . . ?
C25 Rh21 P21 C32 -149.7(11) . . . . ?
C26 Rh21 P21 C32 -90.3(10) . . . . ?
Cl3 Rh21 P21 C32 7.7(8) . . . . ?
Cl4 Rh21 P21 C32 101.1(8) . . . . ?
C23 Rh21 P21 C21 -10.3(9) . . . . ?
C27 Rh21 P21 C21 24.5(9) . . . . ?
C24 Rh21 P21 C21 -42.2(9) . . . . ?
C25 Rh21 P21 C21 -34.3(11) . . . . ?
C26 Rh21 P21 C21 25.1(10) . . . . ?
Cl3 Rh21 P21 C21 123.1(7) . . . . ?
Cl4 Rh21 P21 C21 -143.5(7) . . . . ?
C23 Rh21 P21 C34 105.5(10) . . . . ?
C27 Rh21 P21 C34 140.3(10) . . . . ?
C24 Rh21 P21 C34 73.6(10) . . . . ?
C25 Rh21 P21 C34 81.5(12) . . . . ?
C26 Rh21 P21 C34 140.9(11) . . . . ?
Cl3 Rh21 P21 C34 -121.1(9) . . . . ?
Cl4 Rh21 P21 C34 -27.7(9) . . . . ?
C32 P21 C21 C22 152.1(15) . . . . ?
C34 P21 C21 C22 -98.9(16) . . . . ?
Rh21 P21 C21 C22 26.6(16) . . . . ?
P21 C21 C22 C23 -33(2) . . . . ?
C21 C22 C23 C27 -65(3) . . . . ?
C21 C22 C23 C24 115(2) . . . . ?
C21 C22 C23 Rh21 25(2) . . . . ?
C24 Rh21 C23 C27 -114.8(15) . . . . ?
C25 Rh21 C23 C27 -77.5(11) . . . . ?
C26 Rh21 C23 C27 -37.5(10) . . . . ?
P21 Rh21 C23 C27 117.6(11) . . . . ?
Cl3 Rh21 C23 C27 28.4(13) . . . . ?
Cl4 Rh21 C23 C27 -151.2(9) . . . . ?
C27 Rh21 C23 C24 114.8(15) . . . . ?
C25 Rh21 C23 C24 37.3(10) . . . . ?
C26 Rh21 C23 C24 77.3(11) . . . . ?
P21 Rh21 C23 C24 -127.6(11) . . . . ?
Cl3 Rh21 C23 C24 143.3(9) . . . . ?
Cl4 Rh21 C23 C24 -36.4(13) . . . . ?
C27 Rh21 C23 C22 -124(2) . . . . ?
C24 Rh21 C23 C22 121(2) . . . . ?
C25 Rh21 C23 C22 158.2(18) . . . . ?
C26 Rh21 C23 C22 -161.8(19) . . . . ?
P21 Rh21 C23 C22 -6.6(15) . . . . ?
Cl3 Rh21 C23 C22 -95.8(16) . . . . ?
Cl4 Rh21 C23 C22 84.5(16) . . . . ?
C27 C23 C24 C25 -0.2(19) . . . . ?
C22 C23 C24 C25 -179.9(15) . . . . ?
Rh21 C23 C24 C25 -64.4(11) . . . . ?
C27 C23 C24 C28 -177.4(16) . . . . ?
C22 C23 C24 C28 3(3) . . . . ?
Rh21 C23 C24 C28 118.5(17) . . . . ?
C27 C23 C24 Rh21 64.2(12) . . . . ?
C22 C23 C24 Rh21 -115.6(17) . . . . ?
C23 Rh21 C24 C25 117.1(15) . . . . ?
C27 Rh21 C24 C25 77.8(11) . . . . ?
C26 Rh21 C24 C25 35.4(9) . . . . ?
P21 Rh21 C24 C25 172.6(9) . . . . ?
Cl3 Rh21 C24 C25 28(2) . . . . ?
Cl4 Rh21 C24 C25 -88.8(10) . . . . ?
C27 Rh21 C24 C23 -39.3(10) . . . . ?
C25 Rh21 C24 C23 -117.1(15) . . . . ?
C26 Rh21 C24 C23 -81.7(11) . . . . ?
P21 Rh21 C24 C23 55.5(11) . . . . ?
Cl3 Rh21 C24 C23 -88.8(18) . . . . ?
Cl4 Rh21 C24 C23 154.1(10) . . . . ?
C23 Rh21 C24 C28 -122(2) . . . . ?
C27 Rh21 C24 C28 -162(2) . . . . ?
C25 Rh21 C24 C28 121(2) . . . . ?
C26 Rh21 C24 C28 156(2) . . . . ?
P21 Rh21 C24 C28 -67(2) . . . . ?
Cl3 Rh21 C24 C28 149.0(13) . . . . ?
Cl4 Rh21 C24 C28 31.9(19) . . . . ?
C23 C24 C25 C26 -1.6(18) . . . . ?
C28 C24 C25 C26 175.7(15) . . . . ?
Rh21 C24 C25 C26 -61.5(11) . . . . ?
C23 C24 C25 C29 179.4(15) . . . . ?
C28 C24 C25 C29 -3(3) . . . . ?
Rh21 C24 C25 C29 119.6(16) . . . . ?
C23 C24 C25 Rh21 59.9(11) . . . . ?
C28 C24 C25 Rh21 -122.8(16) . . . . ?
C23 Rh21 C25 C26 80.1(10) . . . . ?
C27 Rh21 C25 C26 36.3(9) . . . . ?
C24 Rh21 C25 C26 119.0(14) . . . . ?
P21 Rh21 C25 C26 106.7(11) . . . . ?
Cl3 Rh21 C25 C26 -47.5(10) . . . . ?
Cl4 Rh21 C25 C26 -144.4(9) . . . . ?
C23 Rh21 C25 C24 -38.9(11) . . . . ?
C27 Rh21 C25 C24 -82.7(11) . . . . ?
C26 Rh21 C25 C24 -119.0(14) . . . . ?
P21 Rh21 C25 C24 -12.3(16) . . . . ?
Cl3 Rh21 C25 C24 -166.5(10) . . . . ?
Cl4 Rh21 C25 C24 96.6(11) . . . . ?
C23 Rh21 C25 C29 -156.7(18) . . . . ?
C27 Rh21 C25 C29 159.5(18) . . . . ?
C24 Rh21 C25 C29 -118(2) . . . . ?
C26 Rh21 C25 C29 123(2) . . . . ?
P21 Rh21 C25 C29 -130.1(13) . . . . ?
Cl3 Rh21 C25 C29 75.7(16) . . . . ?
Cl4 Rh21 C25 C29 -21.2(16) . . . . ?
C24 C25 C26 C27 2.8(18) . . . . ?
C29 C25 C26 C27 -178.3(16) . . . . ?
Rh21 C25 C26 C27 -55.5(11) . . . . ?
C24 C25 C26 C30 -178.3(15) . . . . ?
C29 C25 C26 C30 1(3) . . . . ?
Rh21 C25 C26 C30 123.4(16) . . . . ?
C24 C25 C26 Rh21 58.3(11) . . . . ?
C29 C25 C26 Rh21 -122.8(17) . . . . ?
C23 Rh21 C26 C25 -81.9(11) . . . . ?
C27 Rh21 C26 C25 -120.7(14) . . . . ?
C24 Rh21 C26 C25 -37.3(10) . . . . ?
P21 Rh21 C26 C25 -121.8(10) . . . . ?
Cl3 Rh21 C26 C25 139.6(9) . . . . ?
Cl4 Rh21 C26 C25 44.5(10) . . . . ?
C23 Rh21 C26 C27 38.8(10) . . . . ?
C24 Rh21 C26 C27 83.4(12) . . . . ?
C25 Rh21 C26 C27 120.7(14) . . . . ?
P21 Rh21 C26 C27 -1.0(13) . . . . ?
Cl3 Rh21 C26 C27 -99.7(10) . . . . ?
Cl4 Rh21 C26 C27 165.2(9) . . . . ?
C23 Rh21 C26 C30 156.2(18) . . . . ?
C27 Rh21 C26 C30 117(2) . . . . ?
C24 Rh21 C26 C30 -159.2(19) . . . . ?
C25 Rh21 C26 C30 -122(2) . . . . ?
P21 Rh21 C26 C30 116.4(14) . . . . ?
Cl3 Rh21 C26 C30 17.7(15) . . . . ?
Cl4 Rh21 C26 C30 -77.4(16) . . . . ?
C24 C23 C27 C26 1.9(19) . . . . ?
C22 C23 C27 C26 -178.4(16) . . . . ?
Rh21 C23 C27 C26 66.8(12) . . . . ?
C24 C23 C27 C31 176.2(15) . . . . ?
C22 C23 C27 C31 -4(3) . . . . ?
Rh21 C23 C27 C31 -118.9(17) . . . . ?
C24 C23 C27 Rh21 -64.9(12) . . . . ?
C22 C23 C27 Rh21 114.8(18) . . . . ?
C25 C26 C27 C23 -3.0(19) . . . . ?
C30 C26 C27 C23 178.1(15) . . . . ?
Rh21 C26 C27 C23 -62.0(12) . . . . ?
C25 C26 C27 C31 -177.3(15) . . . . ?
C30 C26 C27 C31 4(3) . . . . ?
Rh21 C26 C27 C31 123.6(17) . . . . ?
C25 C26 C27 Rh21 59.1(12) . . . . ?
C30 C26 C27 Rh21 -119.8(16) . . . . ?
C24 Rh21 C27 C23 39.8(11) . . . . ?
C25 Rh21 C27 C23 82.2(11) . . . . ?
C26 Rh21 C27 C23 116.7(15) . . . . ?
P21 Rh21 C27 C23 -63.9(11) . . . . ?
Cl3 Rh21 C27 C23 -159.6(10) . . . . ?
Cl4 Rh21 C27 C23 80.3(18) . . . . ?
C23 Rh21 C27 C26 -116.7(15) . . . . ?
C24 Rh21 C27 C26 -76.9(11) . . . . ?
C25 Rh21 C27 C26 -34.5(9) . . . . ?
P21 Rh21 C27 C26 179.3(9) . . . . ?
Cl3 Rh21 C27 C26 83.6(10) . . . . ?
Cl4 Rh21 C27 C26 -36(2) . . . . ?
C23 Rh21 C27 C31 120(2) . . . . ?
C24 Rh21 C27 C31 159.5(18) . . . . ?
C25 Rh21 C27 C31 -158.1(17) . . . . ?
C26 Rh21 C27 C31 -124(2) . . . . ?
P21 Rh21 C27 C31 55.7(15) . . . . ?
Cl3 Rh21 C27 C31 -39.9(15) . . . . ?
Cl4 Rh21 C27 C31 -160.1(10) . . . . ?
C21 P21 C32 C33 166.5(15) . . . . ?
C34 P21 C32 C33 57.0(17) . . . . ?
Rh21 P21 C32 C33 -78.4(16) . . . . ?
C32 P21 C34 C35 168.2(18) . . . . ?
C21 P21 C34 C35 59(2) . . . . ?
Rh21 P21 C34 C35 -56(2) . . . . ?
C43 C41 C42 C43 9(8) 5_766 . . . ?
C41 C42 C43 C41 -8(7) . . . 5_766 ?
